data_2243594
loop_
_publ_author_name
'Shaibah, Mohammed A. E.'
'Kavitha, Channappa N.'
'Yathirajan, Hemmige S.'
'Foro, Sabine'
'Glidewell, Christopher'

_publ_section_title
;
 A very short O---H&#x00B7;&#x00B7;&#x00B7;O hydrogen bond in the
 structure of clozapinium hydrogen bis(3,5-dinitrobenzoate)
;
_journal_coeditor_code HB7944
_journal_issue 10
_journal_name_full 'Acta Crystallographica Section E'
_journal_page_first 1629
_journal_page_last 1633
_journal_paper_doi 10.1107/S2056989020012268
_journal_volume 76
_journal_year 2020
_chemical_formula_iupac 'C18 H20 Cl N4 +, C7 H3 N2 O6 -, C7 H4 N2 O6'
_chemical_formula_moiety 'C18 H20 Cl N4 +, C7 H3 N2 O6 -, C7 H4 N2 O6'
_chemical_formula_sum 'C32 H27 Cl N8 O12'
_chemical_formula_weight 751.07
_chemical_name_common
;
Clozapinium hydrogen bis(3,5-dinitrobenzoate)
;
_chemical_name_systematic
;4-[6-Chloro-2,9-diazatricyclo[9.4.0.0^3,8^]pentadeca-1(15),3(8),4,6,9,11,13-heptaen-10-yl]-1-methylpiperazin-1-ium
3,5-dinitrobenzoate--3,5-dinitrobenzic acid (1/1)
;
_space_group_crystal_system monoclinic
_space_group_IT_number 14
_space_group_name_Hall '-P 2yn'
_space_group_name_H-M_alt 'P 1 21/n 1'
_atom_sites_solution_hydrogens mixed
_atom_sites_solution_primary dual
_atom_sites_solution_secondary difmap
_audit_creation_method SHELXL-2014
_cell_angle_alpha 90
_cell_angle_beta 98.478(6)
_cell_angle_gamma 90
_cell_formula_units_Z 4
_cell_length_a 7.4102(6)
_cell_length_b 24.629(2)
_cell_length_c 18.4460(10)
_cell_measurement_reflns_used 7183
_cell_measurement_temperature 296(2)
_cell_measurement_theta_max 27.885
_cell_measurement_theta_min 2.838
_cell_volume 3329.7(4)
_computing_cell_refinement
;
CrysAlis RED (Oxford Diffraction, 2009)
;
_computing_data_collection
;
CrysAlis CCD (Oxford Diffraction, 2009)
;
_computing_data_reduction
;
CrysAlis RED (Oxford Diffraction, 2009)
;
_computing_molecular_graphics
;
PLATON (Spek, 2020)
;
_computing_publication_material
;
SHELXL2014 (Sheldrick, 2015b) and PLATON (Spek, 2020)
;
_computing_structure_refinement
;
SHELXL2014 (Sheldrick, 2015b)
;
_computing_structure_solution
;
SHELXT (Sheldrick, 2015a)
;
_diffrn_ambient_temperature 296(2)
_diffrn_measured_fraction_theta_full 0.996
_diffrn_measured_fraction_theta_max 0.990
_diffrn_measurement_device_type
;
Oxford Diffraction Xcalibur Sapphire CCD detector
;
_diffrn_measurement_method '\w scans'
_diffrn_radiation_monochromator graphite
_diffrn_radiation_type MoK\a
_diffrn_radiation_wavelength 0.71073
_diffrn_reflns_av_R_equivalents 0.0363
_diffrn_reflns_av_unetI/netI 0.0608
_diffrn_reflns_limit_h_max 8
_diffrn_reflns_limit_h_min -9
_diffrn_reflns_limit_k_max 30
_diffrn_reflns_limit_k_min -18
_diffrn_reflns_limit_l_max 23
_diffrn_reflns_limit_l_min -20
_diffrn_reflns_number 13700
_diffrn_reflns_theta_full 25.242
_diffrn_reflns_theta_max 26.546
_diffrn_reflns_theta_min 2.838
_diffrn_source 'Enhance (Mo) X-ray Source'
_diffrn_standards_decay_% 0
_diffrn_standards_interval_count 0
_diffrn_standards_interval_time 0
_diffrn_standards_number 0
_exptl_absorpt_coefficient_mu 0.193
_exptl_absorpt_correction_T_max 0.962
_exptl_absorpt_correction_T_min 0.914
_exptl_absorpt_correction_type multi-scan
_exptl_absorpt_process_details
;
(CrysAlis RED; Oxford Diffraction, 2009)
;
_exptl_crystal_colour red
_exptl_crystal_density_diffrn 1.498
_exptl_crystal_description needle
_exptl_crystal_F_000 1552
_exptl_crystal_size_max 0.360
_exptl_crystal_size_mid 0.240
_exptl_crystal_size_min 0.200
_refine_diff_density_max 0.162
_refine_diff_density_min -0.195
_refine_ls_extinction_method none
_refine_ls_goodness_of_fit_ref 1.044
_refine_ls_hydrogen_treatment mixed
_refine_ls_matrix_type full
_refine_ls_number_parameters 507
_refine_ls_number_reflns 6870
_refine_ls_number_restraints 17
_refine_ls_restrained_S_all 1.045
_refine_ls_R_factor_all 0.1266
_refine_ls_R_factor_gt 0.0620
_refine_ls_shift/su_max 0.000
_refine_ls_shift/su_mean 0.000
_refine_ls_structure_factor_coef Fsqd
_refine_ls_weighting_details 'w=1/[\s^2^(Fo^2^)+(0.0452P)^2^+1.0626P] where P=(Fo^2^+2Fc^2^)/3'
_refine_ls_weighting_scheme calc
_refine_ls_wR_factor_gt 0.1141
_refine_ls_wR_factor_ref 0.1326
_reflns_number_gt 3811
_reflns_number_total 6870
_reflns_threshold_expression 'I > 2\s(I)'
_cod_data_source_file hb7944sup1.cif
_cod_data_source_block I
_cod_original_sg_symbol_H-M 'P 21/n'
_cod_database_code 2243594
_shelx_space_group_comment
;
The symmetry employed for this shelxl refinement is uniquely defined
by the following loop, which should always be used as a source of
symmetry information in preference to the above space-group names.
They are only intended as comments.
;
_shelx_estimated_absorpt_t_min 0.934
_shelx_estimated_absorpt_t_max 0.962
_shelxl_version_number 2.014

loop_
_space_group_symop_operation_xyz
'x, y, z'
'-x+1/2, y+1/2, -z+1/2'
'-x, -y, -z'
'x-1/2, -y-1/2, z-1/2'

loop_
_atom_site_type_symbol
_atom_site_label
_atom_site_fract_x
_atom_site_fract_y
_atom_site_fract_z
_atom_site_U_iso_or_equiv
_atom_site_adp_type
_atom_site_calc_flag
_atom_site_occupancy
_atom_site_disorder_assembly
_atom_site_disorder_group
C C1 0.3444(4) 0.23128(13) 0.08513(15) 0.0519(8) Uani d 1 . .
H H1 0.3445 0.1944 0.0957 0.062 Uiso calc 1 . .
C C2 0.2571(4) 0.24929(16) 0.01823(17) 0.0659(9) Uani d 1 . .
H H2 0.1993 0.2247 -0.0157 0.079 Uiso calc 1 . .
C C3 0.2559(4) 0.30335(16) 0.00210(16) 0.0650(9) Uani d 1 . .
H H3 0.2007 0.3155 -0.0436 0.078 Uiso calc 1 . .
C C4 0.3359(4) 0.33980(13) 0.05311(15) 0.0525(8) Uani d 1 . .
H H4 0.3326 0.3767 0.0421 0.063 Uiso calc 1 . .
C C4A 0.4220(3) 0.32228(11) 0.12132(13) 0.0383(6) Uani d 1 . .
N N5 0.5009(3) 0.36063(10) 0.17327(12) 0.0437(6) Uani d 1 . .
H H5 0.492(4) 0.3941(12) 0.1564(15) 0.052 Uiso d 1 . .
C C5A 0.4443(3) 0.35994(11) 0.24375(13) 0.0374(6) Uani d 1 . .
C C6 0.3781(4) 0.40729(12) 0.27020(15) 0.0458(7) Uani d 1 . .
H H6 0.3563 0.4371 0.2391 0.055 Uiso calc 1 . .
C C7 0.3434(4) 0.41167(13) 0.34144(16) 0.0519(8) Uani d 1 . .
H H7 0.3007 0.4440 0.3586 0.062 Uiso calc 1 . .
C C8 0.3733(4) 0.36715(13) 0.38635(15) 0.0487(7) Uani d 1 . .
Cl Cl8 0.34891(13) 0.37265(4) 0.47895(4) 0.0768(3) Uani d 1 . .
C C9 0.4298(3) 0.31860(12) 0.36041(14) 0.0463(7) Uani d 1 . .
H H9 0.4435 0.2884 0.3910 0.056 Uiso calc 1 . .
C C9A 0.4666(3) 0.31418(11) 0.28869(14) 0.0379(6) Uani d 1 . .
N N10 0.5458(3) 0.26494(9) 0.27155(11) 0.0410(5) Uani d 1 . .
C C11 0.5353(3) 0.24542(11) 0.20636(14) 0.0396(6) Uani d 1 . .
C C11A 0.4322(3) 0.26698(11) 0.13697(13) 0.0391(6) Uani d 1 . .
N N11 0.6093(3) 0.19388(9) 0.20017(11) 0.0451(6) Uani d 1 . .
C C12 0.6660(4) 0.16212(12) 0.26609(15) 0.0524(8) Uani d 1 . .
H H12A 0.6413 0.1241 0.2553 0.063 Uiso calc 1 . .
H H12B 0.5939 0.1729 0.3035 0.063 Uiso calc 1 . .
C C13 0.8645(4) 0.16879(12) 0.29558(15) 0.0524(8) Uani d 1 . .
H H13A 0.8889 0.2062 0.3105 0.063 Uiso calc 1 . .
H H13B 0.8964 0.1457 0.3382 0.063 Uiso calc 1 . .
N N14 0.9768(3) 0.15369(10) 0.23769(13) 0.0472(6) Uani d 1 . .
H H14 0.947(4) 0.1154(12) 0.2223(14) 0.057 Uiso d 1 . .
C C15 0.9216(4) 0.18776(12) 0.17106(15) 0.0508(7) Uani d 1 . .
H H15A 0.9913 0.1769 0.1329 0.061 Uiso calc 1 . .
H H15B 0.9492 0.2255 0.1828 0.061 Uiso calc 1 . .
C C16 0.7201(4) 0.18191(12) 0.14324(15) 0.0471(7) Uani d 1 . .
H H16A 0.6868 0.2064 0.1023 0.057 Uiso calc 1 . .
H H16B 0.6954 0.1451 0.1257 0.057 Uiso calc 1 . .
C C17 1.1766(4) 0.15711(16) 0.2639(2) 0.0800(11) Uani d 1 . .
H H17A 1.2074 0.1934 0.2803 0.120 Uiso calc 1 . .
H H17B 1.2425 0.1480 0.2245 0.120 Uiso calc 1 . .
H H17C 1.2086 0.1322 0.3037 0.120 Uiso calc 1 . .
C C21 0.2811(4) 0.54057(11) 0.01705(14) 0.0419(7) Uani d 1 . .
C C22 0.2657(4) 0.59602(12) 0.00575(16) 0.0492(7) Uani d 1 . .
H H22 0.3254 0.6201 0.0400 0.059 Uiso calc 1 . .
C C23 0.1607(4) 0.61492(13) -0.05705(17) 0.0535(8) Uani d 1 . .
C C24 0.0736(4) 0.58098(14) -0.11005(17) 0.0572(8) Uani d 1 . .
H H24 0.0046 0.5945 -0.1524 0.069 Uiso calc 1 . .
C C25 0.0928(4) 0.52651(13) -0.09794(15) 0.0484(7) Uani d 1 . .
C C26 0.1939(4) 0.50581(12) -0.03532(15) 0.0456(7) Uani d 1 . .
H H26 0.2033 0.4684 -0.0284 0.055 Uiso calc 1 . .
C C27 0.3916(4) 0.51740(13) 0.08452(16) 0.0473(7) Uani d 1 . .
O O21 0.3873(3) 0.46873(9) 0.09583(11) 0.0678(6) Uani d 1 . .
O O22 0.4857(3) 0.55163(8) 0.12759(12) 0.0570(6) Uani d 1 . .
H H22A 0.572(5) 0.5330(14) 0.1755(19) 0.085 Uiso d 1 . .
N N23 0.1434(5) 0.67388(13) -0.0680(2) 0.0740(9) Uani d 1 . .
O O23 0.2158(4) 0.70360(11) -0.0192(2) 0.1043(10) Uani d 1 . .
O O24 0.0524(5) 0.68988(11) -0.12377(16) 0.1095(10) Uani d 1 . .
N N25 -0.0005(4) 0.48816(15) -0.15269(16) 0.0669(8) Uani d 1 . .
O O25 0.0063(4) 0.44003(12) -0.13688(13) 0.0836(8) Uani d 1 . .
O O26 -0.0774(3) 0.50674(12) -0.21036(14) 0.0935(9) Uani d 1 . .
C C31 0.7597(4) 0.47059(12) 0.34692(15) 0.0446(7) Uani d 1 . .
C C32 0.8228(4) 0.42264(12) 0.32110(15) 0.0463(7) Uani d 1 . .
H H32 0.8254 0.4179 0.2713 0.056 Uiso calc 1 . .
C C33 0.8817(4) 0.38203(11) 0.37005(15) 0.0447(7) Uani d 1 . .
C C34 0.8818(4) 0.38730(12) 0.44445(16) 0.0496(7) Uani d 1 . .
H H34 0.9216 0.3594 0.4769 0.060 Uiso calc 1 . .
C C35 0.8204(4) 0.43570(12) 0.46830(15) 0.0503(7) Uani d 1 . .
C C36 0.7589(4) 0.47737(12) 0.42137(15) 0.0505(7) Uani d 1 . .
H H36 0.7173 0.5096 0.4394 0.061 Uiso calc 1 . .
C C37 0.6800(4) 0.51417(14) 0.29415(17) 0.0507(8) Uani d 1 . .
O O31 0.6202(3) 0.55554(9) 0.31888(12) 0.0689(6) Uani d 1 . .
O O32 0.6772(3) 0.50299(9) 0.22654(12) 0.0653(6) Uani d 1 . .
N N33 0.9440(3) 0.33021(11) 0.34261(16) 0.0565(7) Uani d 1 . .
O O33 0.9549(3) 0.32681(10) 0.27753(13) 0.0774(7) Uani d 1 . .
O O34 0.9802(4) 0.29336(9) 0.38628(13) 0.0768(7) Uani d 1 . .
N N35 0.8168(5) 0.44262(13) 0.54739(15) 0.0740(9) Uani d 0.44(3) A 1
O O35 0.830(4) 0.4023(5) 0.5865(10) 0.086(5) Uani d 0.44(3) A 1
O O36 0.816(3) 0.4907(3) 0.5686(6) 0.078(3) Uani d 0.44(3) A 1
N N45 0.8168(5) 0.44262(13) 0.54739(15) 0.0740(9) Uani d 0.56(3) A 2
O O45 0.900(2) 0.4100(6) 0.5902(8) 0.084(4) Uani d 0.56(3) A 2
O O46 0.712(3) 0.4787(6) 0.5660(5) 0.098(4) Uani d 0.56(3) A 2

loop_
_atom_site_aniso_label
_atom_site_aniso_U_11
_atom_site_aniso_U_22
_atom_site_aniso_U_33
_atom_site_aniso_U_12
_atom_site_aniso_U_13
_atom_site_aniso_U_23
C1 0.0503(18) 0.0489(19) 0.0549(18) 0.0007(16) 0.0026(14) -0.0084(15)
C2 0.059(2) 0.076(3) 0.057(2) 0.007(2) -0.0099(16) -0.0188(19)
C3 0.064(2) 0.084(3) 0.0425(17) 0.017(2) -0.0079(15) -0.0011(18)
C4 0.0569(19) 0.054(2) 0.0453(17) 0.0110(17) 0.0035(14) 0.0052(15)
C4A 0.0344(15) 0.0427(17) 0.0383(14) 0.0025(13) 0.0067(12) -0.0013(13)
N5 0.0507(14) 0.0357(14) 0.0448(13) -0.0013(12) 0.0074(11) 0.0039(11)
C5A 0.0299(14) 0.0396(16) 0.0412(15) -0.0018(13) 0.0000(11) -0.0033(13)
C6 0.0411(16) 0.0384(17) 0.0571(18) 0.0022(14) 0.0049(13) -0.0026(14)
C7 0.0440(17) 0.0478(19) 0.064(2) 0.0034(16) 0.0089(15) -0.0175(16)
C8 0.0429(17) 0.060(2) 0.0429(16) 0.0014(16) 0.0059(13) -0.0100(15)
Cl8 0.0832(6) 0.0991(7) 0.0497(5) 0.0122(6) 0.0154(4) -0.0144(5)
C9 0.0409(17) 0.0518(19) 0.0443(16) 0.0026(15) 0.0006(13) -0.0010(14)
C9A 0.0333(14) 0.0371(16) 0.0411(15) 0.0009(13) -0.0021(11) -0.0010(12)
N10 0.0389(13) 0.0390(14) 0.0441(13) 0.0087(11) 0.0027(10) -0.0006(11)
C11 0.0351(15) 0.0352(16) 0.0489(16) 0.0000(13) 0.0069(12) 0.0018(13)
C11A 0.0324(14) 0.0413(17) 0.0430(15) 0.0024(13) 0.0031(12) -0.0024(13)
N11 0.0502(14) 0.0387(14) 0.0478(13) 0.0101(12) 0.0113(11) 0.0044(11)
C12 0.063(2) 0.0390(17) 0.0585(18) 0.0109(16) 0.0202(15) 0.0089(14)
C13 0.070(2) 0.0381(17) 0.0485(17) 0.0090(16) 0.0081(15) -0.0001(14)
N14 0.0435(14) 0.0375(14) 0.0601(15) -0.0027(12) 0.0058(12) 0.0006(12)
C15 0.0501(18) 0.0459(18) 0.0577(18) 0.0016(15) 0.0125(14) 0.0069(15)
C16 0.0513(18) 0.0410(17) 0.0497(16) 0.0081(15) 0.0095(14) -0.0012(13)
C17 0.047(2) 0.085(3) 0.102(3) -0.011(2) -0.0084(18) 0.011(2)
C21 0.0397(16) 0.0394(17) 0.0491(16) 0.0045(14) 0.0143(13) 0.0086(14)
C22 0.0489(18) 0.0438(18) 0.0572(18) 0.0033(15) 0.0155(14) 0.0068(15)
C23 0.0553(19) 0.0463(19) 0.063(2) 0.0138(16) 0.0242(16) 0.0188(16)
C24 0.0485(18) 0.072(2) 0.0536(19) 0.0149(18) 0.0167(15) 0.0165(18)
C25 0.0393(16) 0.061(2) 0.0470(17) 0.0030(16) 0.0125(13) 0.0008(15)
C26 0.0447(16) 0.0402(17) 0.0545(17) 0.0030(15) 0.0163(14) 0.0049(14)
C27 0.0453(17) 0.0438(19) 0.0538(18) 0.0053(16) 0.0106(14) 0.0073(15)
O21 0.0881(17) 0.0404(14) 0.0693(14) -0.0031(12) -0.0071(12) 0.0128(11)
O22 0.0648(14) 0.0430(13) 0.0590(12) 0.0008(11) -0.0045(11) 0.0028(11)
N23 0.081(2) 0.055(2) 0.093(2) 0.0222(19) 0.0367(19) 0.0277(19)
O23 0.105(2) 0.0486(17) 0.154(3) 0.0056(16) 0.002(2) 0.0118(18)
O24 0.162(3) 0.081(2) 0.0900(19) 0.050(2) 0.0330(19) 0.0453(16)
N25 0.0485(16) 0.091(3) 0.0623(19) 0.0074(18) 0.0129(14) -0.0078(19)
O25 0.094(2) 0.080(2) 0.0763(17) -0.0145(17) 0.0107(14) -0.0151(15)
O26 0.0714(16) 0.134(3) 0.0680(16) 0.0246(17) -0.0131(13) -0.0087(16)
C31 0.0415(16) 0.0395(18) 0.0516(17) -0.0065(14) 0.0034(13) 0.0010(14)
C32 0.0388(15) 0.053(2) 0.0468(16) -0.0075(15) 0.0045(13) -0.0017(15)
C33 0.0401(16) 0.0412(17) 0.0525(17) -0.0044(14) 0.0055(13) -0.0082(14)
C34 0.0549(19) 0.0364(17) 0.0552(18) -0.0009(15) 0.0003(14) -0.0012(14)
C35 0.062(2) 0.0405(18) 0.0459(17) 0.0014(16) 0.0009(14) -0.0030(14)
C36 0.0569(19) 0.0342(17) 0.0590(19) 0.0008(15) 0.0043(15) -0.0028(14)
C37 0.0404(17) 0.050(2) 0.061(2) -0.0055(16) 0.0050(14) 0.0099(16)
O31 0.0908(18) 0.0440(14) 0.0705(14) 0.0092(13) 0.0068(12) 0.0120(12)
O32 0.0626(14) 0.0772(17) 0.0547(13) 0.0112(13) 0.0042(11) 0.0133(12)
N33 0.0556(17) 0.0492(17) 0.0646(18) -0.0003(14) 0.0084(14) -0.0133(15)
O33 0.0948(18) 0.0762(17) 0.0617(15) 0.0086(14) 0.0136(13) -0.0210(13)
O34 0.106(2) 0.0430(14) 0.0829(16) 0.0133(14) 0.0195(14) 0.0012(13)
N35 0.116(3) 0.0491(19) 0.0548(17) 0.018(2) 0.0041(17) -0.0039(15)
O35 0.146(15) 0.058(5) 0.052(5) 0.019(7) 0.012(7) 0.004(4)
O36 0.116(9) 0.047(4) 0.069(4) 0.013(4) 0.009(6) -0.017(3)
N45 0.116(3) 0.0491(19) 0.0548(17) 0.018(2) 0.0041(17) -0.0039(15)
O45 0.122(10) 0.067(5) 0.056(4) 0.025(5) -0.009(5) 0.006(4)
O46 0.171(10) 0.064(5) 0.062(3) 0.038(7) 0.026(6) -0.007(3)

loop_
_atom_type_symbol
_atom_type_description
_atom_type_scat_dispersion_real
_atom_type_scat_dispersion_imag
_atom_type_scat_source
C C 0.0033 0.0016 'International Tables Vol C Tables 4.2.6.8 and 6.1.1.4'
H H 0.0000 0.0000 'International Tables Vol C Tables 4.2.6.8 and 6.1.1.4'
Cl Cl 0.1484 0.1585 'International Tables Vol C Tables 4.2.6.8 and 6.1.1.4'
N N 0.0061 0.0033 'International Tables Vol C Tables 4.2.6.8 and 6.1.1.4'
O O 0.0106 0.0060 'International Tables Vol C Tables 4.2.6.8 and 6.1.1.4'

loop_
_geom_angle_atom_site_label_1
_geom_angle_atom_site_label_2
_geom_angle_atom_site_label_3
_geom_angle_site_symmetry_1
_geom_angle_site_symmetry_3
_geom_angle
_geom_angle_publ_flag
C2 C1 C11A . . 121.5(3) ?
C2 C1 H1 . . 119.2 ?
C11A C1 H1 . . 119.2 ?
C3 C2 C1 . . 119.8(3) ?
C3 C2 H2 . . 120.1 ?
C1 C2 H2 . . 120.1 ?
C2 C3 C4 . . 120.1(3) ?
C2 C3 H3 . . 120.0 ?
C4 C3 H3 . . 120.0 ?
C3 C4 C4A . . 120.8(3) ?
C3 C4 H4 . . 119.6 ?
C4A C4 H4 . . 119.6 ?
C11A C4A C4 . . 119.6(3) ?
C11A C4A N5 . . 120.7(2) ?
C4 C4A N5 . . 119.7(3) ?
C4A N5 C5A . . 117.7(2) ?
C4A N5 H5 . . 112.6(18) ?
C5A N5 H5 . . 108.5(18) ?
C6 C5A C9A . . 119.3(2) ?
C6 C5A N5 . . 118.7(2) ?
C9A C5A N5 . . 121.8(2) ?
C7 C6 C5A . . 121.9(3) ?
C7 C6 H6 . . 119.1 ?
C5A C6 H6 . . 119.1 ?
C8 C7 C6 . . 118.4(3) ?
C8 C7 H7 . . 120.8 ?
C6 C7 H7 . . 120.8 ?
C7 C8 C9 . . 121.0(3) ?
C7 C8 Cl8 . . 119.8(2) ?
C9 C8 Cl8 . . 119.2(2) ?
C8 C9 C9A . . 120.7(3) ?
C8 C9 H9 . . 119.7 ?
C9A C9 H9 . . 119.7 ?
C9 C9A C5A . . 118.6(3) ?
C9 C9A N10 . . 115.3(2) ?
C5A C9A N10 . . 125.5(2) ?
C11 N10 C9A . . 124.3(2) ?
N10 C11 N11 . . 116.5(2) ?
N10 C11 C11A . . 128.5(2) ?
N11 C11 C11A . . 114.4(2) ?
C1 C11A C4A . . 118.1(2) ?
C1 C11A C11 . . 119.7(3) ?
C4A C11A C11 . . 122.2(2) ?
C11 N11 C12 . . 119.3(2) ?
C11 N11 C16 . . 120.9(2) ?
C12 N11 C16 . . 111.7(2) ?
N11 C12 C13 . . 113.0(2) ?
N11 C12 H12A . . 109.0 ?
C13 C12 H12A . . 109.0 ?
N11 C12 H12B . . 109.0 ?
C13 C12 H12B . . 109.0 ?
H12A C12 H12B . . 107.8 ?
N14 C13 C12 . . 109.5(2) ?
N14 C13 H13A . . 109.8 ?
C12 C13 H13A . . 109.8 ?
N14 C13 H13B . . 109.8 ?
C12 C13 H13B . . 109.8 ?
H13A C13 H13B . . 108.2 ?
C17 N14 C13 . . 112.7(2) ?
C17 N14 C15 . . 111.9(2) ?
C13 N14 C15 . . 109.5(2) ?
C17 N14 H14 . . 108.2(16) ?
C13 N14 H14 . . 108.3(16) ?
C15 N14 H14 . . 105.9(15) ?
N14 C15 C16 . . 111.3(2) ?
N14 C15 H15A . . 109.4 ?
C16 C15 H15A . . 109.4 ?
N14 C15 H15B . . 109.4 ?
C16 C15 H15B . . 109.4 ?
H15A C15 H15B . . 108.0 ?
N11 C16 C15 . . 111.7(2) ?
N11 C16 H16A . . 109.3 ?
C15 C16 H16A . . 109.3 ?
N11 C16 H16B . . 109.3 ?
C15 C16 H16B . . 109.3 ?
H16A C16 H16B . . 107.9 ?
N14 C17 H17A . . 109.5 ?
N14 C17 H17B . . 109.5 ?
H17A C17 H17B . . 109.5 ?
N14 C17 H17C . . 109.5 ?
H17A C17 H17C . . 109.5 ?
H17B C17 H17C . . 109.5 ?
C26 C21 C22 . . 119.2(3) ?
C26 C21 C27 . . 119.2(3) ?
C22 C21 C27 . . 121.6(3) ?
C23 C22 C21 . . 118.9(3) ?
C23 C22 H22 . . 120.5 ?
C21 C22 H22 . . 120.5 ?
C24 C23 C22 . . 122.7(3) ?
C24 C23 N23 . . 118.8(3) ?
C22 C23 N23 . . 118.5(3) ?
C25 C24 C23 . . 117.1(3) ?
C25 C24 H24 . . 121.4 ?
C23 C24 H24 . . 121.4 ?
C24 C25 C26 . . 122.1(3) ?
C24 C25 N25 . . 119.3(3) ?
C26 C25 N25 . . 118.5(3) ?
C21 C26 C25 . . 119.9(3) ?
C21 C26 H26 . . 120.1 ?
C25 C26 H26 . . 120.1 ?
O21 C27 O22 . . 124.3(3) ?
O21 C27 C21 . . 119.5(3) ?
O22 C27 C21 . . 116.2(3) ?
C27 O22 H22A . . 114.6(17) ?
O24 N23 O23 . . 124.1(3) ?
O24 N23 C23 . . 117.7(4) ?
O23 N23 C23 . . 118.1(3) ?
O26 N25 O25 . . 124.8(3) ?
O26 N25 C25 . . 117.9(3) ?
O25 N25 C25 . . 117.3(3) ?
C32 C31 C36 . . 119.8(3) ?
C32 C31 C37 . . 120.4(3) ?
C36 C31 C37 . . 119.7(3) ?
C33 C32 C31 . . 119.1(3) ?
C33 C32 H32 . . 120.4 ?
C31 C32 H32 . . 120.4 ?
C32 C33 C34 . . 122.6(3) ?
C32 C33 N33 . . 119.4(3) ?
C34 C33 N33 . . 118.0(3) ?
C35 C34 C33 . . 116.7(3) ?
C35 C34 H34 . . 121.6 ?
C33 C34 H34 . . 121.6 ?
C34 C35 C36 . . 122.8(3) ?
C34 C35 N35 . . 118.3(3) ?
C36 C35 N35 . . 119.0(3) ?
C35 C36 C31 . . 119.0(3) ?
C35 C36 H36 . . 120.5 ?
C31 C36 H36 . . 120.5 ?
O31 C37 O32 . . 126.1(3) ?
O31 C37 C31 . . 118.7(3) ?
O32 C37 C31 . . 115.2(3) ?
C37 O32 H22A . . 119.2(14) ?
O34 N33 O33 . . 124.1(3) ?
O34 N33 C33 . . 118.0(3) ?
O33 N33 C33 . . 117.9(3) ?
O35 N35 O36 . . 126.1(11) ?
O35 N35 C35 . . 118.6(11) ?
O36 N35 C35 . . 115.0(7) ?

loop_
_geom_bond_atom_site_label_1
_geom_bond_atom_site_label_2
_geom_bond_site_symmetry_2
_geom_bond_distance
_geom_bond_publ_flag
C1 C2 . 1.380(4) ?
C1 C11A . 1.388(4) ?
C1 H1 . 0.9300 ?
C2 C3 . 1.364(5) ?
C2 H2 . 0.9300 ?
C3 C4 . 1.371(4) ?
C3 H3 . 0.9300 ?
C4 C4A . 1.393(4) ?
C4 H4 . 0.9300 ?
C4A C11A . 1.392(4) ?
C4A N5 . 1.410(3) ?
N5 C5A . 1.424(3) ?
N5 H5 . 0.88(3) ?
C5A C6 . 1.382(4) ?
C5A C9A . 1.394(4) ?
C6 C7 . 1.380(4) ?
C6 H6 . 0.9300 ?
C7 C8 . 1.372(4) ?
C7 H7 . 0.9300 ?
C8 C9 . 1.376(4) ?
C8 Cl8 . 1.749(3) ?
C9 C9A . 1.394(4) ?
C9 H9 . 0.9300 ?
C9A N10 . 1.404(3) ?
N10 C11 . 1.287(3) ?
C11 N11 . 1.394(3) ?
C11 C11A . 1.489(4) ?
N11 C12 . 1.455(3) ?
N11 C16 . 1.455(3) ?
C12 C13 . 1.500(4) ?
C12 H12A . 0.9700 ?
C12 H12B . 0.9700 ?
C13 N14 . 1.494(3) ?
C13 H13A . 0.9700 ?
C13 H13B . 0.9700 ?
N14 C17 . 1.490(4) ?
N14 C15 . 1.495(3) ?
N14 H14 . 1.00(3) ?
C15 C16 . 1.512(4) ?
C15 H15A . 0.9700 ?
C15 H15B . 0.9700 ?
C16 H16A . 0.9700 ?
C16 H16B . 0.9700 ?
C17 H17A . 0.9600 ?
C17 H17B . 0.9600 ?
C17 H17C . 0.9600 ?
C21 C26 . 1.378(4) ?
C21 C22 . 1.384(4) ?
C21 C27 . 1.498(4) ?
C22 C23 . 1.378(4) ?
C22 H22 . 0.9300 ?
C23 C24 . 1.373(4) ?
C23 N23 . 1.469(4) ?
C24 C25 . 1.364(4) ?
C24 H24 . 0.9300 ?
C25 C26 . 1.379(4) ?
C25 N25 . 1.478(4) ?
C26 H26 . 0.9300 ?
C27 O21 . 1.218(3) ?
C27 O22 . 1.290(3) ?
O22 H22A . 1.11(4) ?
N23 O24 . 1.210(4) ?
N23 O23 . 1.221(4) ?
N25 O26 . 1.220(3) ?
N25 O25 . 1.220(4) ?
C31 C32 . 1.380(4) ?
C31 C36 . 1.384(4) ?
C31 C37 . 1.510(4) ?
C32 C33 . 1.375(4) ?
C32 H32 . 0.9300 ?
C33 C34 . 1.378(4) ?
C33 N33 . 1.472(4) ?
C34 C35 . 1.372(4) ?
C34 H34 . 0.9300 ?
C35 C36 . 1.376(4) ?
C35 N35 . 1.473(4) ?
C36 H36 . 0.9300 ?
C37 O31 . 1.226(4) ?
C37 O32 . 1.274(3) ?
O32 H22A . 1.35(4) ?
N33 O34 . 1.217(3) ?
N33 O33 . 1.218(3) ?
N35 O35 . 1.224(8) ?
N35 O36 . 1.249(6) ?

loop_
_geom_hbond_atom_site_label_D
_geom_hbond_atom_site_label_H
_geom_hbond_atom_site_label_A
_geom_hbond_site_symmetry_A
_geom_hbond_distance_DH
_geom_hbond_distance_HA
_geom_hbond_distance_DA
_geom_hbond_angle_DHA
_geom_hbond_publ_flag
N5 H5 O21 . 0.88(3) 2.23(3) 3.079(3) 162(3) y
O22 H22A O32 . 1.11(4) 1.35(4) 2.453(3) 169(3) y
C4 H4 O21 . 0.93 2.48 3.280(4) 144 y
C13 H13A O34 . 0.97 2.60 3.539(4) 164 y
N14 H14 O31 2_645 1.00(3) 1.70(3) 2.689(3) 169(3) y
C1 H1 O35 4_565 0.93 2.39 3.292(13) 164 y
C7 H7 O36 3_666 0.93 2.34 3.242(13) 163 y
C7 H7 O46 3_666 0.93 2.37 3.253(14) 159 y

loop_
_geom_torsion_atom_site_label_1
_geom_torsion_atom_site_label_2
_geom_torsion_atom_site_label_3
_geom_torsion_atom_site_label_4
_geom_torsion_site_symmetry_1
_geom_torsion_site_symmetry_2
_geom_torsion_site_symmetry_3
_geom_torsion_site_symmetry_4
_geom_torsion
_geom_torsion_publ_flag
C11A C1 C2 C3 . . . . -0.1(5) ?
C1 C2 C3 C4 . . . . -2.2(5) ?
C2 C3 C4 C4A . . . . 1.1(5) ?
C3 C4 C4A C11A . . . . 2.1(4) ?
C3 C4 C4A N5 . . . . -179.0(3) ?
C11A C4A N5 C5A . . . . -56.2(3) ?
C4 C4A N5 C5A . . . . 125.0(3) ?
C4A N5 C5A C6 . . . . -125.3(3) ?
C4A N5 C5A C9A . . . . 59.5(3) ?
C9A C5A C6 C7 . . . . 3.9(4) ?
N5 C5A C6 C7 . . . . -171.3(2) ?
C5A C6 C7 C8 . . . . -1.0(4) ?
C6 C7 C8 C9 . . . . -2.5(4) ?
C6 C7 C8 Cl8 . . . . 174.8(2) ?
C7 C8 C9 C9A . . . . 3.2(4) ?
Cl8 C8 C9 C9A . . . . -174.1(2) ?
C8 C9 C9A C5A . . . . -0.3(4) ?
C8 C9 C9A N10 . . . . 172.0(2) ?
C6 C5A C9A C9 . . . . -3.2(4) ?
N5 C5A C9A C9 . . . . 171.9(2) ?
C6 C5A C9A N10 . . . . -174.5(2) ?
N5 C5A C9A N10 . . . . 0.6(4) ?
C9 C9A N10 C11 . . . . 155.9(2) ?
C5A C9A N10 C11 . . . . -32.5(4) ?
C9A N10 C11 N11 . . . . -174.9(2) ?
C9A N10 C11 C11A . . . . -4.2(4) ?
C2 C1 C11A C4A . . . . 3.3(4) ?
C2 C1 C11A C11 . . . . -175.9(3) ?
C4 C4A C11A C1 . . . . -4.2(4) ?
N5 C4A C11A C1 . . . . 176.9(2) ?
C4 C4A C11A C11 . . . . 174.9(2) ?
N5 C4A C11A C11 . . . . -3.9(4) ?
N10 C11 C11A C1 . . . . -141.2(3) ?
N11 C11 C11A C1 . . . . 29.6(3) ?
N10 C11 C11A C4A . . . . 39.7(4) ?
N11 C11 C11A C4A . . . . -149.5(2) ?
N10 C11 N11 C12 . . . . 9.7(4) ?
C11A C11 N11 C12 . . . . -162.3(2) ?
N10 C11 N11 C16 . . . . -136.6(3) ?
C11A C11 N11 C16 . . . . 51.4(3) ?
C11 N11 C12 C13 . . . . -94.0(3) ?
C16 N11 C12 C13 . . . . 55.2(3) ?
N11 C12 C13 N14 . . . . -57.1(3) ?
C12 C13 N14 C17 . . . . -177.7(3) ?
C12 C13 N14 C15 . . . . 57.1(3) ?
C17 N14 C15 C16 . . . . 177.5(3) ?
C13 N14 C15 C16 . . . . -56.8(3) ?
C11 N11 C16 C15 . . . . 95.5(3) ?
C12 N11 C16 C15 . . . . -53.1(3) ?
N14 C15 C16 N11 . . . . 54.9(3) ?
C26 C21 C22 C23 . . . . 1.2(4) ?
C27 C21 C22 C23 . . . . -179.4(2) ?
C21 C22 C23 C24 . . . . -1.6(4) ?
C21 C22 C23 N23 . . . . 179.2(2) ?
C22 C23 C24 C25 . . . . 0.8(4) ?
N23 C23 C24 C25 . . . . -179.9(3) ?
C23 C24 C25 C26 . . . . 0.3(4) ?
C23 C24 C25 N25 . . . . 179.0(2) ?
C22 C21 C26 C25 . . . . -0.1(4) ?
C27 C21 C26 C25 . . . . -179.6(2) ?
C24 C25 C26 C21 . . . . -0.7(4) ?
N25 C25 C26 C21 . . . . -179.4(2) ?
C26 C21 C27 O21 . . . . -7.7(4) ?
C22 C21 C27 O21 . . . . 172.9(3) ?
C26 C21 C27 O22 . . . . 172.8(2) ?
C22 C21 C27 O22 . . . . -6.7(4) ?
C24 C23 N23 O24 . . . . -0.1(4) ?
C22 C23 N23 O24 . . . . 179.2(3) ?
C24 C23 N23 O23 . . . . 177.3(3) ?
C22 C23 N23 O23 . . . . -3.4(4) ?
C24 C25 N25 O26 . . . . 6.9(4) ?
C26 C25 N25 O26 . . . . -174.3(3) ?
C24 C25 N25 O25 . . . . -173.5(3) ?
C26 C25 N25 O25 . . . . 5.3(4) ?
C36 C31 C32 C33 . . . . 0.8(4) ?
C37 C31 C32 C33 . . . . -175.0(2) ?
C31 C32 C33 C34 . . . . -0.5(4) ?
C31 C32 C33 N33 . . . . 178.2(2) ?
C32 C33 C34 C35 . . . . -0.3(4) ?
N33 C33 C34 C35 . . . . -179.0(3) ?
C33 C34 C35 C36 . . . . 0.8(5) ?
C33 C34 C35 N35 . . . . 179.4(3) ?
C34 C35 C36 C31 . . . . -0.4(5) ?
N35 C35 C36 C31 . . . . -179.1(3) ?
C32 C31 C36 C35 . . . . -0.4(4) ?
C37 C31 C36 C35 . . . . 175.5(3) ?
C32 C31 C37 O31 . . . . 177.8(3) ?
C36 C31 C37 O31 . . . . 1.9(4) ?
C32 C31 C37 O32 . . . . -0.2(4) ?
C36 C31 C37 O32 . . . . -176.1(3) ?
C32 C33 N33 O34 . . . . -173.7(3) ?
C34 C33 N33 O34 . . . . 5.0(4) ?
C32 C33 N33 O33 . . . . 5.9(4) ?
C34 C33 N33 O33 . . . . -175.4(3) ?
C34 C35 N35 O35 . . . . -15.5(15) ?
C36 C35 N35 O35 . . . . 163.2(15) ?
C34 C35 N35 O36 . . . . 158.5(11) ?
C36 C35 N35 O36 . . . . -22.8(11) ?

_cod_database_fobs_code 2243594
